data_7249657
loop_
_publ_author_name
'Zhao, Yan'
'Zhou, Xing'
'Liu, Zheng-Yu'
'Wang, Jiajun'
'Ding, Bo'
'Liu, Gui-Xi'
'Yang, En-Cui'

_publ_section_title
;
 Tailoring the coordination microenvironment of Zn(II) in a
 light-responsive coordination polymer system for molecular sensing and
 photodegradation performance
;
_journal_name_full CrystEngComm
_journal_paper_doi 10.1039/D4CE00952E
_journal_year 2024
_chemical_formula_sum 'C24.5 H19 Cd N9 O5.5'
_chemical_formula_weight 639.89
_space_group_crystal_system monoclinic
_space_group_IT_number 15
_space_group_name_Hall '-C 2yc'
_space_group_name_H-M_alt 'C 1 2/c 1'
_atom_sites_solution_hydrogens mixed
_audit_creation_method SHELXL-2013
_audit_update_record
;
2021-01-04 deposited with the CCDC.	2024-12-02 downloaded from the CCDC.
;
_cell_angle_alpha 90
_cell_angle_beta 128.062(2)
_cell_angle_gamma 90
_cell_formula_units_Z 8
_cell_length_a 28.303(4)
_cell_length_b 11.5779(17)
_cell_length_c 18.807(3)
_cell_measurement_reflns_used 4668
_cell_measurement_temperature 296(2)
_cell_measurement_theta_max 28.30
_cell_measurement_theta_min 2.17
_cell_volume 4852.3(13)
_computing_cell_refinement 'Bruker SMART'
_computing_data_collection 'Bruker SMART'
_computing_data_reduction 'Bruker SAINT'
_computing_molecular_graphics 'Bruker SHELXTL'
_computing_publication_material 'Bruker SHELXTL'
_computing_structure_refinement 'SHELXL-2013 (Sheldrick, 2013)'
_computing_structure_solution 'Bruker SHELXTL'
_diffrn_ambient_temperature 296(2)
_diffrn_measured_fraction_theta_full 1.000
_diffrn_measured_fraction_theta_max 1.000
_diffrn_measurement_device_type 'CCD area detector'
_diffrn_measurement_method 'phi and omega scans'
_diffrn_radiation_type MoK\a
_diffrn_radiation_wavelength 0.71073
_diffrn_reflns_av_R_equivalents 0.0384
_diffrn_reflns_av_unetI/netI 0.0393
_diffrn_reflns_Laue_measured_fraction_full 1.000
_diffrn_reflns_Laue_measured_fraction_max 1.000
_diffrn_reflns_limit_h_max 35
_diffrn_reflns_limit_h_min -35
_diffrn_reflns_limit_k_max 13
_diffrn_reflns_limit_k_min -14
_diffrn_reflns_limit_l_max 23
_diffrn_reflns_limit_l_min -21
_diffrn_reflns_number 15611
_diffrn_reflns_point_group_measured_fraction_full 1.000
_diffrn_reflns_point_group_measured_fraction_max 1.000
_diffrn_reflns_theta_full 25.242
_diffrn_reflns_theta_max 26.500
_diffrn_reflns_theta_min 1.828
_exptl_absorpt_coefficient_mu 0.961
_exptl_absorpt_correction_type multi-scan
_exptl_absorpt_process_details SADABS
_exptl_crystal_colour YELLOW
_exptl_crystal_density_diffrn 1.752
_exptl_crystal_density_meas ?
_exptl_crystal_description BLOCK
_exptl_crystal_F_000 2568
_exptl_crystal_size_max 0.220
_exptl_crystal_size_mid 0.210
_exptl_crystal_size_min 0.180
_exptl_transmission_factor_max 0.846
_exptl_transmission_factor_min 0.816
_refine_diff_density_max 0.532
_refine_diff_density_min -0.574
_refine_diff_density_rms 0.067
_refine_ls_extinction_method none
_refine_ls_goodness_of_fit_ref 1.031
_refine_ls_hydrogen_treatment constr
_refine_ls_matrix_type full
_refine_ls_number_parameters 367
_refine_ls_number_reflns 5036
_refine_ls_number_restraints 0
_refine_ls_restrained_S_all 1.031
_refine_ls_R_factor_all 0.0407
_refine_ls_R_factor_gt 0.0288
_refine_ls_shift/su_max 0.001
_refine_ls_shift/su_mean 0.000
_refine_ls_structure_factor_coef Fsqd
_refine_ls_weighting_details
; 
 w=1/[\s^2^(Fo^2^)+(0.0325P)^2^] 
 where P=(Fo^2^+2Fc^2^)/3 
;
_refine_ls_weighting_scheme calc
_refine_ls_wR_factor_gt 0.0638
_refine_ls_wR_factor_ref 0.0674
_reflns_Friedel_coverage 0.000
_reflns_number_gt 4097
_reflns_number_total 5036
_reflns_threshold_expression 'I > 2\s(I)'
_cod_data_source_file d4ce00952e2.cif
_cod_data_source_block n190114b
_cod_depositor_comments
;
The following automatic conversions were performed:

data item '_exptl_absorpt_correction_type' value 'MULTI-SCAN' was
changed to 'multi-scan' in accordance with the
/home/data/users/saulius/crontab/automatic-downloads/rss-feeds/RSC/lib/dictionaries/cif_core.dic
dictionary named 'cif_core.dic' version 2.4.2 last updated on
2011-04-26.

data item '_exptl_crystal_density_meas' value 'NONE' was changed to
'?' -- the value is perceived as not measured.

Automatic conversion script
Id: cif_fix_values 8170 2020-07-09 18:12:32Z antanas 
;
_cod_original_cell_volume 4852.2(12)
_cod_original_sg_symbol_H-M 'C 2/c'
_cod_original_formula_sum 'C24.50 H19 Cd N9 O5.50'
_cod_database_code 7249657
_shelx_space_group_comment
; 
The symmetry employed for this shelxl refinement is uniquely defined 
by the following loop, which should always be used as a source of 
symmetry information in preference to the above space-group names. 
They are only intended as comments. 
;
_shelx_estimated_absorpt_t_min 0.816
_shelx_estimated_absorpt_t_max 0.846
_shelxl_version_number 2013-2

loop_
_space_group_symop_operation_xyz
'x, y, z'
'-x, y, -z+1/2'
'x+1/2, y+1/2, z'
'-x+1/2, y+1/2, -z+1/2'
'-x, -y, -z'
'x, -y, z-1/2'
'-x+1/2, -y+1/2, -z'
'x+1/2, -y+1/2, z-1/2'

loop_
_atom_site_label
_atom_site_type_symbol
_atom_site_fract_x
_atom_site_fract_y
_atom_site_fract_z
_atom_site_U_iso_or_equiv
_atom_site_adp_type
_atom_site_occupancy
_atom_site_site_symmetry_order
_atom_site_calc_flag
_atom_site_refinement_flags_posn
_atom_site_refinement_flags_adp
_atom_site_refinement_flags_occupancy
_atom_site_disorder_assembly
_atom_site_disorder_group
Cd1 Cd 0.10033(2) 0.83833(2) 0.10478(2) 0.02746(7) Uani 1 1 d . . . . .
O1 O 0.05125(8) 0.82955(15) 0.17702(13) 0.0392(4) Uani 1 1 d . . . . .
O2 O 0.05796(7) 0.99519(15) 0.12631(12) 0.0383(4) Uani 1 1 d . . . . .
O3 O -0.00182(7) 0.80859(15) -0.02455(12) 0.0390(4) Uani 1 1 d . . . . .
H3A H -0.0178 0.8731 -0.0496 0.059 Uiso 1 1 d R U . . .
H3B H -0.0249 0.7745 -0.0168 0.059 Uiso 1 1 d R U . . .
O4 O 0.02026(10) 1.36127(18) 0.21540(16) 0.0602(6) Uani 1 1 d . . . . .
H4 H 0.0225 1.4306 0.2260 0.090 Uiso 0.5 1 d R U P . .
O5 O 0.10988(16) 0.6819(2) 0.3312(2) 0.1130(12) Uani 1 1 d . . . . .
H5A H 0.1377 0.7064 0.3840 0.170 Uiso 1 1 d R U . . .
H5B H 0.1005 0.7368 0.2946 0.170 Uiso 1 1 d R U . . .
O6 O 1.0135(3) 0.5830(4) 0.2351(4) 0.0922(18) Uani 0.5 1 d . . P . .
H6A H 0.9832 0.5552 0.1855 0.138 Uiso 0.5 1 d R U P . .
H6B H 1.0000 0.6357 0.2500 0.138 Uiso 1 2 d R U P . .
N1 N 0.09589(8) 0.63285(17) 0.08867(13) 0.0287(5) Uani 1 1 d . . . . .
N2 N 0.12135(7) 0.78009(17) 0.00630(13) 0.0254(4) Uani 1 1 d . . . . .
N3 N 0.13295(8) 0.99982(17) 0.06052(13) 0.0296(5) Uani 1 1 d . . . . .
N4 N 0.23129(9) 0.53032(19) -0.34964(15) 0.0394(5) Uani 1 1 d . . . . .
N5 N 0.26741(9) 0.5369(2) -0.37449(15) 0.0401(5) Uani 1 1 d . . . . .
N6 N 0.31548(9) 0.5947(2) -0.31448(15) 0.0391(5) Uani 1 1 d . . . . .
N7 N 0.31238(8) 0.63035(19) -0.24902(14) 0.0332(5) Uani 1 1 d . . . . .
N8 N 0.06705(9) 0.40365(18) 0.03555(15) 0.0385(5) Uani 1 1 d . . . . .
N9 N 0.16161(12) 1.17777(19) -0.00534(19) 0.0504(6) Uani 1 1 d . . . . .
C1 C 0.07778(10) 0.5626(2) 0.12356(18) 0.0364(6) Uani 1 1 d . . . . .
H1 H 0.0741 0.5911 0.1662 0.044 Uiso 1 1 calc R U . . .
C2 C 0.06434(11) 0.4481(2) 0.09777(19) 0.0389(6) Uani 1 1 d . . . . .
H2 H 0.0530 0.4009 0.1250 0.047 Uiso 1 1 calc R U . . .
C3 C 0.08477(10) 0.4745(2) 0.00031(18) 0.0369(6) Uani 1 1 d . . . . .
H3 H 0.0866 0.4463 -0.0443 0.044 Uiso 1 1 calc R U . . .
C4 C 0.10065(9) 0.5887(2) 0.02747(16) 0.0264(5) Uani 1 1 d . . . . .
C5 C 0.12246(9) 0.66714(19) -0.00923(16) 0.0260(5) Uani 1 1 d . . . . .
C6 C 0.14401(10) 0.6281(2) -0.05432(16) 0.0294(5) Uani 1 1 d . . . . .
H6 H 0.1454 0.5493 -0.0625 0.035 Uiso 1 1 calc R U . . .
C7 C 0.16361(9) 0.7065(2) -0.08733(16) 0.0268(5) Uani 1 1 d . . . . .
C8 C 0.16006(10) 0.8233(2) -0.07279(17) 0.0287(5) Uani 1 1 d . . . . .
H8 H 0.1711 0.8792 -0.0956 0.034 Uiso 1 1 calc R U . . .
C9 C 0.14019(9) 0.85636(19) -0.02467(16) 0.0256(5) Uani 1 1 d . . . . .
C10 C 0.14195(9) 0.9790(2) -0.00028(16) 0.0276(5) Uani 1 1 d . . . . .
C11 C 0.15474(13) 1.0698(2) -0.0342(2) 0.0464(7) Uani 1 1 d . . . . .
H11 H 0.1586 1.0544 -0.0789 0.056 Uiso 1 1 calc R U . . .
C12 C 0.15617(12) 1.1956(2) 0.0588(2) 0.0427(7) Uani 1 1 d . . . . .
H12 H 0.1632 1.2692 0.0833 0.051 Uiso 1 1 calc R U . . .
C13 C 0.14039(10) 1.1079(2) 0.09040(18) 0.0361(6) Uani 1 1 d . . . . .
H13 H 0.1349 1.1244 0.1332 0.043 Uiso 1 1 calc R U . . .
C14 C 0.18845(10) 0.6718(2) -0.13453(16) 0.0274(5) Uani 1 1 d . . . . .
C15 C 0.18641(10) 0.5593(2) -0.16133(18) 0.0361(6) Uani 1 1 d . . . . .
H15 H 0.1690 0.5021 -0.1496 0.043 Uiso 1 1 calc R U . . .
C16 C 0.20994(10) 0.5304(2) -0.20548(18) 0.0363(6) Uani 1 1 d . . . . .
H16 H 0.2079 0.4544 -0.2232 0.044 Uiso 1 1 calc R U . . .
C17 C 0.23655(9) 0.6137(2) -0.22358(16) 0.0281(5) Uani 1 1 d . . . . .
C18 C 0.24015(10) 0.7257(2) -0.19470(17) 0.0340(6) Uani 1 1 d . . . . .
H18 H 0.2585 0.7826 -0.2051 0.041 Uiso 1 1 calc R U . . .
C19 C 0.21677(11) 0.7539(2) -0.15054(19) 0.0374(6) Uani 1 1 d . . . . .
H19 H 0.2200 0.8294 -0.1311 0.045 Uiso 1 1 calc R U . . .
C20 C 0.26001(9) 0.5888(2) -0.27310(16) 0.0285(5) Uani 1 1 d . . . . .
C21 C 0.04501(10) 0.9367(2) 0.16900(17) 0.0315(6) Uani 1 1 d . . . . .
C22 C 0.0000 0.9403(3) 0.2500 0.0307(8) Uani 1 2 d S T P . .
H22 H 0.0000 0.8600 0.2500 0.037 Uiso 1 2 calc R U P . .
C23 C 0.02164(9) 1.0002(2) 0.21110(16) 0.0288(5) Uani 1 1 d . . . . .
C24 C 0.02196(10) 1.1203(2) 0.21236(16) 0.0306(6) Uani 1 1 d . . . . .
H24 H 0.0371 1.1606 0.1876 0.037 Uiso 1 1 calc R U . . .
C25 C 0.0000 1.1805(3) 0.2500 0.0288(8) Uani 1 2 d S T P . .
C26 C 0.0000 1.3090(3) 0.2500 0.0452(10) Uani 1 2 d S T P . .

loop_
_atom_site_aniso_label
_atom_site_aniso_U_11
_atom_site_aniso_U_22
_atom_site_aniso_U_33
_atom_site_aniso_U_23
_atom_site_aniso_U_13
_atom_site_aniso_U_12
Cd1 0.03333(10) 0.02737(10) 0.03533(12) -0.00204(8) 0.02802(9) -0.00002(7)
O1 0.0524(11) 0.0344(11) 0.0527(12) 0.0023(9) 0.0435(10) 0.0046(8)
O2 0.0504(10) 0.0389(11) 0.0513(11) 0.0072(9) 0.0443(10) 0.0070(8)
O3 0.0354(9) 0.0384(10) 0.0463(11) 0.0081(8) 0.0267(9) 0.0018(7)
O4 0.0910(16) 0.0351(12) 0.0821(16) 0.0042(11) 0.0672(14) -0.0074(10)
O5 0.221(4) 0.0436(15) 0.094(2) 0.0085(14) 0.107(3) 0.0255(18)
O6 0.137(5) 0.041(3) 0.150(5) -0.010(3) 0.115(4) -0.004(3)
N1 0.0331(10) 0.0283(11) 0.0353(12) 0.0028(9) 0.0264(10) 0.0011(8)
N2 0.0287(9) 0.0263(11) 0.0322(11) -0.0016(9) 0.0244(9) -0.0009(8)
N3 0.0353(10) 0.0277(11) 0.0374(12) -0.0021(9) 0.0282(10) -0.0002(8)
N4 0.0450(12) 0.0416(13) 0.0447(13) -0.0124(11) 0.0342(11) -0.0057(10)
N5 0.0504(13) 0.0438(14) 0.0449(13) -0.0107(11) 0.0389(12) -0.0028(10)
N6 0.0455(12) 0.0480(14) 0.0417(13) -0.0043(11) 0.0359(11) -0.0006(10)
N7 0.0349(11) 0.0451(13) 0.0320(12) -0.0042(10) 0.0269(10) -0.0033(9)
N8 0.0470(12) 0.0270(12) 0.0557(15) 0.0020(11) 0.0388(12) -0.0034(9)
N9 0.0817(17) 0.0278(13) 0.0745(18) -0.0024(12) 0.0646(16) -0.0038(11)
C1 0.0446(14) 0.0395(16) 0.0407(15) 0.0052(12) 0.0342(13) 0.0010(11)
C2 0.0453(14) 0.0354(15) 0.0518(17) 0.0094(13) 0.0379(14) 0.0002(11)
C3 0.0459(14) 0.0315(14) 0.0502(16) -0.0036(12) 0.0380(14) -0.0029(11)
C4 0.0269(11) 0.0284(13) 0.0323(13) 0.0008(10) 0.0224(11) 0.0018(9)
C5 0.0270(11) 0.0277(13) 0.0311(13) -0.0015(10) 0.0219(11) -0.0011(9)
C6 0.0355(12) 0.0261(12) 0.0391(14) -0.0060(11) 0.0294(12) -0.0030(9)
C7 0.0291(11) 0.0290(12) 0.0304(13) -0.0036(10) 0.0224(11) -0.0023(9)
C8 0.0361(12) 0.0270(13) 0.0369(14) 0.0011(10) 0.0296(12) -0.0008(9)
C9 0.0290(11) 0.0256(13) 0.0289(13) 0.0022(10) 0.0213(11) 0.0000(9)
C10 0.0311(11) 0.0284(13) 0.0338(13) 0.0024(10) 0.0253(11) 0.0025(9)
C11 0.0775(19) 0.0327(15) 0.0625(19) -0.0009(14) 0.0599(18) -0.0008(13)
C12 0.0577(16) 0.0271(14) 0.0593(19) -0.0052(13) 0.0441(16) -0.0020(11)
C13 0.0436(14) 0.0312(14) 0.0485(16) -0.0057(12) 0.0360(13) 0.0007(11)
C14 0.0283(11) 0.0310(13) 0.0320(13) -0.0029(10) 0.0231(11) -0.0012(9)
C15 0.0438(13) 0.0317(14) 0.0530(17) -0.0102(12) 0.0401(14) -0.0099(11)
C16 0.0407(13) 0.0301(14) 0.0530(17) -0.0128(12) 0.0365(13) -0.0071(10)
C17 0.0267(11) 0.0343(13) 0.0302(13) -0.0026(11) 0.0210(11) 0.0003(9)
C18 0.0449(13) 0.0276(14) 0.0517(17) -0.0007(12) 0.0409(13) -0.0011(10)
C19 0.0528(15) 0.0274(13) 0.0551(17) -0.0056(12) 0.0448(14) -0.0011(11)
C20 0.0304(11) 0.0299(13) 0.0347(14) 0.0001(11) 0.0249(11) 0.0025(9)
C21 0.0318(12) 0.0366(15) 0.0366(14) 0.0033(11) 0.0263(12) 0.0026(10)
C22 0.0382(18) 0.0266(18) 0.041(2) 0.000 0.0311(17) 0.000
C23 0.0300(11) 0.0337(14) 0.0333(14) -0.0013(11) 0.0249(11) -0.0001(9)
C24 0.0353(12) 0.0334(13) 0.0353(14) 0.0020(11) 0.0279(12) -0.0023(10)
C25 0.0322(16) 0.0286(19) 0.0313(19) 0.000 0.0225(16) 0.000
C26 0.051(2) 0.031(2) 0.041(2) 0.000 0.022(2) 0.000

loop_
_atom_type_symbol
_atom_type_description
_atom_type_scat_dispersion_real
_atom_type_scat_dispersion_imag
_atom_type_scat_source
C C 0.0033 0.0016 'International Tables Vol C Tables 4.2.6.8 and 6.1.1.4'
H H 0.0000 0.0000 'International Tables Vol C Tables 4.2.6.8 and 6.1.1.4'
N N 0.0061 0.0033 'International Tables Vol C Tables 4.2.6.8 and 6.1.1.4'
O O 0.0106 0.0060 'International Tables Vol C Tables 4.2.6.8 and 6.1.1.4'
Cd Cd -0.8075 1.2024 'International Tables Vol C Tables 4.2.6.8 and 6.1.1.4'

loop_
_geom_angle_atom_site_label_1
_geom_angle_atom_site_label_2
_geom_angle_atom_site_label_3
_geom_angle
_geom_angle_site_symmetry_1
_geom_angle_site_symmetry_3
_geom_angle_publ_flag
N7 Cd1 O2 88.06(7) 7_565 . ?
N7 Cd1 N2 111.18(7) 7_565 . ?
O2 Cd1 N2 139.30(6) . . ?
N7 Cd1 N1 103.87(7) 7_565 . ?
O2 Cd1 N1 143.09(6) . . ?
N2 Cd1 N1 68.67(7) . . ?
N7 Cd1 O3 164.64(7) 7_565 . ?
O2 Cd1 O3 82.00(6) . . ?
N2 Cd1 O3 83.84(6) . . ?
N1 Cd1 O3 77.98(6) . . ?
N7 Cd1 N3 85.69(7) 7_565 . ?
O2 Cd1 N3 78.90(6) . . ?
N2 Cd1 N3 67.78(6) . . ?
N1 Cd1 N3 135.91(7) . . ?
O3 Cd1 N3 103.72(6) . . ?
N7 Cd1 O1 85.27(7) 7_565 . ?
O2 Cd1 O1 54.30(6) . . ?
N2 Cd1 O1 156.36(6) . . ?
N1 Cd1 O1 91.44(6) . . ?
O3 Cd1 O1 79.42(6) . . ?
N3 Cd1 O1 132.53(6) . . ?
C21 O1 Cd1 88.75(14) . . ?
C21 O2 Cd1 94.24(15) . . ?
Cd1 O3 H3A 109.5 . . ?
Cd1 O3 H3B 117.9 . . ?
H3A O3 H3B 107.4 . . ?
C26 O4 H4 109.7 . . ?
H5A O5 H5B 107.4 . . ?
O6 O6 H6A 90.5 2_755 . ?
O6 O6 H6B 45.6 2_755 . ?
H6A O6 H6B 106.1 . . ?
C1 N1 C4 117.6(2) . . ?
C1 N1 Cd1 123.51(17) . . ?
C4 N1 Cd1 117.56(15) . . ?
C9 N2 C5 118.6(2) . . ?
C9 N2 Cd1 120.88(15) . . ?
C5 N2 Cd1 119.88(15) . . ?
C13 N3 C10 117.7(2) . . ?
C13 N3 Cd1 124.60(17) . . ?
C10 N3 Cd1 117.63(16) . . ?
C20 N4 N5 104.89(19) . . ?
N6 N5 N4 109.7(2) . . ?
N5 N6 N7 109.16(19) . . ?
C20 N7 N6 105.1(2) . . ?
C20 N7 Cd1 127.66(17) . 7_565 ?
N6 N7 Cd1 119.66(14) . 7_565 ?
C2 N8 C3 116.4(2) . . ?
C12 N9 C11 116.7(3) . . ?
N1 C1 C2 121.3(2) . . ?
N1 C1 H1 119.3 . . ?
C2 C1 H1 119.3 . . ?
N8 C2 C1 122.0(2) . . ?
N8 C2 H2 119.0 . . ?
C1 C2 H2 119.0 . . ?
N8 C3 C4 122.6(2) . . ?
N8 C3 H3 118.7 . . ?
C4 C3 H3 118.7 . . ?
N1 C4 C3 119.9(2) . . ?
N1 C4 C5 117.2(2) . . ?
C3 C4 C5 123.0(2) . . ?
N2 C5 C6 121.8(2) . . ?
N2 C5 C4 114.9(2) . . ?
C6 C5 C4 123.3(2) . . ?
C5 C6 C7 120.3(2) . . ?
C5 C6 H6 119.8 . . ?
C7 C6 H6 119.8 . . ?
C6 C7 C8 116.6(2) . . ?
C6 C7 C14 123.7(2) . . ?
C8 C7 C14 119.7(2) . . ?
C9 C8 C7 120.3(2) . . ?
C9 C8 H8 119.9 . . ?
C7 C8 H8 119.9 . . ?
N2 C9 C8 122.4(2) . . ?
N2 C9 C10 116.4(2) . . ?
C8 C9 C10 121.2(2) . . ?
N3 C10 C11 119.8(2) . . ?
N3 C10 C9 116.7(2) . . ?
C11 C10 C9 123.4(2) . . ?
N9 C11 C10 122.6(3) . . ?
N9 C11 H11 118.7 . . ?
C10 C11 H11 118.7 . . ?
N9 C12 C13 121.8(3) . . ?
N9 C12 H12 119.1 . . ?
C13 C12 H12 119.1 . . ?
N3 C13 C12 121.1(3) . . ?
N3 C13 H13 119.4 . . ?
C12 C13 H13 119.4 . . ?
C15 C14 C19 117.7(2) . . ?
C15 C14 C7 122.8(2) . . ?
C19 C14 C7 119.5(2) . . ?
C14 C15 C16 121.1(2) . . ?
C14 C15 H15 119.5 . . ?
C16 C15 H15 119.5 . . ?
C15 C16 C17 120.8(2) . . ?
C15 C16 H16 119.6 . . ?
C17 C16 H16 119.6 . . ?
C18 C17 C16 118.3(2) . . ?
C18 C17 C20 118.7(2) . . ?
C16 C17 C20 123.0(2) . . ?
C19 C18 C17 120.6(2) . . ?
C19 C18 H18 119.7 . . ?
C17 C18 H18 119.7 . . ?
C18 C19 C14 121.5(2) . . ?
C18 C19 H19 119.3 . . ?
C14 C19 H19 119.3 . . ?
N4 C20 N7 111.1(2) . . ?
N4 C20 C17 125.2(2) . . ?
N7 C20 C17 123.5(2) . . ?
O1 C21 O2 122.3(2) . . ?
O1 C21 C23 119.9(2) . . ?
O2 C21 C23 117.8(2) . . ?
C23 C22 C23 120.4(3) . 2 ?
C23 C22 H22 119.8 . . ?
C23 C22 H22 119.8 2 . ?
C24 C23 C22 119.2(2) . . ?
C24 C23 C21 119.9(2) . . ?
C22 C23 C21 120.8(2) . . ?
C25 C24 C23 120.8(2) . . ?
C25 C24 H24 119.6 . . ?
C23 C24 H24 119.6 . . ?
C24 C25 C24 119.6(3) 2 . ?
C24 C25 C26 120.23(16) 2 . ?
C24 C25 C26 120.22(16) . . ?
O4 C26 O4 122.4(4) 2 . ?
O4 C26 C25 118.78(19) 2 . ?
O4 C26 C25 118.78(19) . . ?

loop_
_geom_bond_atom_site_label_1
_geom_bond_atom_site_label_2
_geom_bond_distance
_geom_bond_site_symmetry_2
_geom_bond_publ_flag
Cd1 N7 2.309(2) 7_565 ?
Cd1 O2 2.3451(17) . ?
Cd1 N2 2.3656(19) . ?
Cd1 N1 2.392(2) . ?
Cd1 O3 2.3923(17) . ?
Cd1 N3 2.447(2) . ?
Cd1 O1 2.4726(18) . ?
O1 C21 1.249(3) . ?
O2 C21 1.265(3) . ?
O3 H3A 0.8500 . ?
O3 H3B 0.8499 . ?
O4 C26 1.256(3) . ?
O4 H4 0.8200 . ?
O5 H5A 0.8500 . ?
O5 H5B 0.8500 . ?
O6 O6 1.196(9) 2_755 ?
O6 H6A 0.8505 . ?
O6 H6B 0.8533 . ?
N1 C1 1.330(3) . ?
N1 C4 1.340(3) . ?
N2 C9 1.337(3) . ?
N2 C5 1.345(3) . ?
N3 C13 1.334(3) . ?
N3 C10 1.337(3) . ?
N4 C20 1.322(3) . ?
N4 N5 1.363(3) . ?
N5 N6 1.296(3) . ?
N6 N7 1.351(3) . ?
N7 C20 1.344(3) . ?
N7 Cd1 2.309(2) 7_565 ?
N8 C2 1.323(3) . ?
N8 C3 1.332(3) . ?
N9 C12 1.323(4) . ?
N9 C11 1.328(3) . ?
C1 C2 1.381(4) . ?
C1 H1 0.9300 . ?
C2 H2 0.9300 . ?
C3 C4 1.389(3) . ?
C3 H3 0.9300 . ?
C4 C5 1.485(3) . ?
C5 C6 1.391(3) . ?
C6 C7 1.393(3) . ?
C6 H6 0.9300 . ?
C7 C8 1.396(3) . ?
C7 C14 1.488(3) . ?
C8 C9 1.382(3) . ?
C8 H8 0.9300 . ?
C9 C10 1.484(3) . ?
C10 C11 1.389(3) . ?
C11 H11 0.9300 . ?
C12 C13 1.383(4) . ?
C12 H12 0.9300 . ?
C13 H13 0.9300 . ?
C14 C15 1.385(3) . ?
C14 C19 1.391(3) . ?
C15 C16 1.388(3) . ?
C15 H15 0.9300 . ?
C16 C17 1.389(3) . ?
C16 H16 0.9300 . ?
C17 C18 1.385(3) . ?
C17 C20 1.467(3) . ?
C18 C19 1.383(3) . ?
C18 H18 0.9300 . ?
C19 H19 0.9300 . ?
C21 C23 1.501(3) . ?
C22 C23 1.394(3) . ?
C22 C23 1.394(3) 2 ?
C22 H22 0.9300 . ?
C23 C24 1.391(3) . ?
C24 C25 1.384(3) . ?
C24 H24 0.9300 . ?
C25 C24 1.384(3) 2 ?
C25 C26 1.489(5) . ?
C26 O4 1.256(3) 2 ?

loop_
_geom_torsion_atom_site_label_1
_geom_torsion_atom_site_label_2
_geom_torsion_atom_site_label_3
_geom_torsion_atom_site_label_4
_geom_torsion
_geom_torsion_site_symmetry_1
_geom_torsion_site_symmetry_2
_geom_torsion_site_symmetry_3
_geom_torsion_site_symmetry_4
_geom_torsion_publ_flag
C20 N4 N5 N6 1.1(3) . . . . ?
N4 N5 N6 N7 -1.3(3) . . . . ?
N5 N6 N7 C20 0.9(3) . . . . ?
N5 N6 N7 Cd1 152.86(17) . . . 7_565 ?
C4 N1 C1 C2 0.0(3) . . . . ?
Cd1 N1 C1 C2 166.71(18) . . . . ?
C3 N8 C2 C1 1.5(4) . . . . ?
N1 C1 C2 N8 -2.0(4) . . . . ?
C2 N8 C3 C4 1.0(4) . . . . ?
C1 N1 C4 C3 2.3(3) . . . . ?
Cd1 N1 C4 C3 -165.17(17) . . . . ?
C1 N1 C4 C5 -178.42(19) . . . . ?
Cd1 N1 C4 C5 14.1(2) . . . . ?
N8 C3 C4 N1 -2.9(4) . . . . ?
N8 C3 C4 C5 177.8(2) . . . . ?
C9 N2 C5 C6 1.7(3) . . . . ?
Cd1 N2 C5 C6 -169.31(17) . . . . ?
C9 N2 C5 C4 -179.92(19) . . . . ?
Cd1 N2 C5 C4 9.1(2) . . . . ?
N1 C4 C5 N2 -15.3(3) . . . . ?
C3 C4 C5 N2 163.9(2) . . . . ?
N1 C4 C5 C6 163.1(2) . . . . ?
C3 C4 C5 C6 -17.7(3) . . . . ?
N2 C5 C6 C7 -1.9(3) . . . . ?
C4 C5 C6 C7 179.8(2) . . . . ?
C5 C6 C7 C8 -0.2(3) . . . . ?
C5 C6 C7 C14 178.7(2) . . . . ?
C6 C7 C8 C9 2.5(3) . . . . ?
C14 C7 C8 C9 -176.4(2) . . . . ?
C5 N2 C9 C8 0.7(3) . . . . ?
Cd1 N2 C9 C8 171.63(17) . . . . ?
C5 N2 C9 C10 -175.95(19) . . . . ?
Cd1 N2 C9 C10 -5.1(3) . . . . ?
C7 C8 C9 N2 -2.9(3) . . . . ?
C7 C8 C9 C10 173.6(2) . . . . ?
C13 N3 C10 C11 -4.0(3) . . . . ?
Cd1 N3 C10 C11 173.71(18) . . . . ?
C13 N3 C10 C9 173.28(19) . . . . ?
Cd1 N3 C10 C9 -9.0(2) . . . . ?
N2 C9 C10 N3 9.3(3) . . . . ?
C8 C9 C10 N3 -167.4(2) . . . . ?
N2 C9 C10 C11 -173.5(2) . . . . ?
C8 C9 C10 C11 9.8(4) . . . . ?
C12 N9 C11 C10 0.5(4) . . . . ?
N3 C10 C11 N9 3.6(4) . . . . ?
C9 C10 C11 N9 -173.6(2) . . . . ?
C11 N9 C12 C13 -4.0(4) . . . . ?
C10 N3 C13 C12 0.7(3) . . . . ?
Cd1 N3 C13 C12 -176.83(18) . . . . ?
N9 C12 C13 N3 3.5(4) . . . . ?
C6 C7 C14 C15 9.5(4) . . . . ?
C8 C7 C14 C15 -171.6(2) . . . . ?
C6 C7 C14 C19 -168.4(2) . . . . ?
C8 C7 C14 C19 10.4(3) . . . . ?
C19 C14 C15 C16 -2.2(4) . . . . ?
C7 C14 C15 C16 179.8(2) . . . . ?
C14 C15 C16 C17 0.4(4) . . . . ?
C15 C16 C17 C18 1.4(4) . . . . ?
C15 C16 C17 C20 -177.6(2) . . . . ?
C16 C17 C18 C19 -1.2(4) . . . . ?
C20 C17 C18 C19 177.8(2) . . . . ?
C17 C18 C19 C14 -0.7(4) . . . . ?
C15 C14 C19 C18 2.4(4) . . . . ?
C7 C14 C19 C18 -179.6(2) . . . . ?
N5 N4 C20 N7 -0.5(3) . . . . ?
N5 N4 C20 C17 175.0(2) . . . . ?
N6 N7 C20 N4 -0.2(3) . . . . ?
Cd1 N7 C20 N4 -149.13(18) 7_565 . . . ?
N6 N7 C20 C17 -175.8(2) . . . . ?
Cd1 N7 C20 C17 35.3(3) 7_565 . . . ?
C18 C17 C20 N4 -131.6(3) . . . . ?
C16 C17 C20 N4 47.3(4) . . . . ?
C18 C17 C20 N7 43.3(3) . . . . ?
C16 C17 C20 N7 -137.7(3) . . . . ?
Cd1 O1 C21 O2 6.6(2) . . . . ?
Cd1 O1 C21 C23 -173.19(19) . . . . ?
Cd1 O2 C21 O1 -7.0(2) . . . . ?
Cd1 O2 C21 C23 172.82(17) . . . . ?
C23 C22 C23 C24 0.65(15) 2 . . . ?
C23 C22 C23 C21 -180.0(2) 2 . . . ?
O1 C21 C23 C24 171.7(2) . . . . ?
O2 C21 C23 C24 -8.1(3) . . . . ?
O1 C21 C23 C22 -7.7(3) . . . . ?
O2 C21 C23 C22 172.52(18) . . . . ?
C22 C23 C24 C25 -1.3(3) . . . . ?
C21 C23 C24 C25 179.30(18) . . . . ?
C23 C24 C25 C24 0.67(16) . . . 2 ?
C23 C24 C25 C26 -179.33(16) . . . . ?
C24 C25 C26 O4 -0.05(16) 2 . . 2 ?
C24 C25 C26 O4 179.95(16) . . . 2 ?
C24 C25 C26 O4 179.95(16) 2 . . . ?
C24 C25 C26 O4 -0.05(16) . . . . ?
